data_4300182
loop_
_publ_author_name
'Barbara J\"urgens'
'Elisabeth Irran'
'Julius Schneider'
'Wolfgang Schnick'

_publ_contact_author
;
 Wolfgang Schnick
 Department Chemie
 Ludwig-Maximilians-Universitaet Muenchen
 Butenandtstr. 5-13 (Haus D)
 D-81377 Munich, Germany
;
_publ_contact_author_email wsc@cup.uni-muenchen.de
_publ_contact_author_fax +49/89/2180-7440
_publ_contact_author_phone +49/89/2180-7439
_publ_section_title
;
Trimerization of NaC2N3 to Na3C6N9 in the Solid: Ab Initio Crystal
Structure Determination of Two Polymorphs of NaC2N3 and of Na3C6N9 from X-ray
Powder Diffractometry
;
_journal_name_full 'Inorganic Chemistry'
_journal_page_first 665
_journal_page_last 670
_journal_paper_doi 10.1021/ic991044f
_journal_volume 39
_journal_year 2000
_chemical_formula_sum 'C6 N9 Na3'
_space_group_IT_number 14
_symmetry_cell_setting monoclinic
_symmetry_space_group_name_Hall '-P 2yn'
_symmetry_space_group_name_H-M 'P 1 21/n 1'
_cell_angle_alpha 90.0
_cell_angle_beta 97.9131(9)
_cell_angle_gamma 90.0
_cell_formula_units_Z 4
_cell_length_a 11.0482(1)
_cell_length_b 23.3806(3)
_cell_length_c 3.51616(3)
_cell_volume 899.623(16)
_computing_structure_refinement GSAS
_diffrn_ambient_temperature 295(2)
_pd_block_id PHASE_1
_pd_meas_info_author_name 'Elisabeth Irran'
_pd_phase_name Na3C6N9
_refine_ls_goodness_of_fit_all .80
_refine_ls_number_parameters 69
_refine_ls_number_restraints 15
_cod_depositor_comments
;

2024-02-12
Z value and formula fixed to values more according to usual
chemical conventions.                 miguel
;
_cod_original_formula_sum 'C2 N3 Na'
_cod_original_formula_units_Z 12
_cod_original_sg_symbol_H-M 'P 21/n'
_cod_database_code 4300182
_cod_database_fobs_code 4300182

loop_
_symmetry_equiv_pos_as_xyz
+x,+y,+z
-x+1/2,+y+1/2,-z+1/2
-x,-y,-z
+x+1/2,-y+1/2,+z+1/2

loop_
_atom_site_label
_atom_site_fract_x
_atom_site_fract_y
_atom_site_fract_z
_atom_site_occupancy
_atom_site_thermal_displace_type
_atom_site_U_iso_or_equiv
_atom_site_symmetry_multiplicity
Na1 -.4254(5) -.1117(3) .810(2) 1.0 Uiso .0382(23) 4
Na2 -.1518(5) .0099(3) 1.280(2) 1.0 Uiso .0340(23) 4
Na3 .0095(5) .2402(3) .207(2) 1.0 Uiso .0340(22) 4
C1 -.1228(11) .1439(6) .769(4) 1.0 Uiso .0069(19) 4
C2 -.3265(12) .1185(5) .640(4) 1.0 Uiso .0069(19) 4
C3 -.2764(12) .2053(5) .453(4) 1.0 Uiso .0069(19) 4
C4 .0324(11) .0928(5) 1.046(4) 1.0 Uiso .0069(19) 4
C5 -.3780(10) .0257(5) .829(4) 1.0 Uiso .0069(19) 4
C6 -.2313(11) .2937(6) .212(4) 1.0 Uiso .0069(19) 4
N1 -.2090(11) .1029(4) .765(3) 1.0 Uiso .0167(14) 4
N2 -.3698(9) .1686(5) .489(3) 1.0 Uiso .0167(14) 4
N3 -.1571(10) .1947(5) .592(3) 1.0 Uiso .0167(14) 4
N4 -.0008(10) .1426(4) .892(3) 1.0 Uiso .0167(14) 4
N5 -.4162(9) .0770(4) .692(3) 1.0 Uiso .0167(14) 4
N6 -.3189(9) .2563(5) .266(3) 1.0 Uiso .0167(14) 4
N7 .0626(9) .0531(4) 1.231(3) 1.0 Uiso .0167(14) 4
N8 -.3457(9) -.0208(4) .952(3) 1.0 Uiso .0167(14) 4
N9 -.1656(9) .3275(4) .136(3) 1.0 Uiso .0167(14) 4

loop_
_atom_type_symbol
_atom_type_number_in_cell
NA 12.0
C 24.0
N 36.0
